data_4130807
loop_
_publ_author_name
'Tokmic, Kenan'
'Markus, Charles R.'
'Zhu, Lingyang'
'Fout, Alison R.'

_publ_contact_author
; 
Alison R. Fout 
University of Illinois 
School of Chemical Sciences 
A406 CLSL, Box 54-6 
600 South Mathews Avenue 
Urbana, Illinois  61801 
USA 
;
_publ_section_title
;
 Well-Defined Cobalt(I) Dihydrogen Catalyst: Experimental Evidence for a
 Co(I)/Co(III) Redox Process in Olefin Hydrogenation.
;
_journal_issue 36
_journal_name_full 'Journal of the American Chemical Society'
_journal_page_first 11907
_journal_page_last 11913
_journal_paper_doi 10.1021/jacs.6b07066
_journal_volume 138
_journal_year 2016
_chemical_formula_sum 'C41 H42.18 Cl1.12 Co N4 P'
_chemical_formula_weight 720.66
_chemical_name_systematic
; 
C41 H42 Cl Co N4 P 
;
_space_group_crystal_system monoclinic
_space_group_IT_number 14
_space_group_name_Hall '-P 2yn'
_space_group_name_H-M_alt 'P 1 21/n 1'
_atom_sites_solution_hydrogens geom
_atom_sites_solution_primary direct
_atom_sites_solution_secondary difmap
_audit_creation_date 2015-09-24
_audit_creation_method
; 
Olex2 1.2 
(compiled 2015.01.26 svn.r3150 for OlexSys, GUI svn.r4998) 
;
_audit_update_record
; 
? 
;
_cell_angle_alpha 90.00
_cell_angle_beta 94.5253(17)
_cell_angle_gamma 90.00
_cell_formula_units_Z 4
_cell_length_a 12.2774(5)
_cell_length_b 18.0919(7)
_cell_length_c 16.3936(7)
_cell_measurement_reflns_used 6649
_cell_measurement_temperature 100(2)
_cell_measurement_theta_max 22.62
_cell_measurement_theta_min 2.29
_cell_volume 3630.0(3)
_computing_cell_refinement 'SAINT V8.34A (Bruker, 2005)'
_computing_data_collection 'APEX2 V2014.9-0 (Bruker, 2014)'
_computing_data_reduction
; 
SAINT V8.34A, XPREP v2014/2, SADABS V2014/4, TWINABS V2012/1 
(Bruker, 2012 & 2014) 
;
_computing_molecular_graphics 'Olex2 (Dolomanov et al., 2009)'
_computing_publication_material 'XCIF V2014-2 (Bruker, 2014)'
_computing_structure_refinement
; 
SHELX-2014-6 (Sheldrick, 2014) 
Olex2 1.2.6 (Dolomanov et. al., 2009) 
;
_computing_structure_solution 'SHELX-97 (Sheldrick, 2008)'
_diffrn_ambient_temperature 100(2)
_diffrn_measured_fraction_theta_full 0.996
_diffrn_measured_fraction_theta_max 0.996
_diffrn_measurement_device 'Bruker Kappa/ApexII CCD'
_diffrn_measurement_device_type 'Bruker APEX-II CCD'
_diffrn_measurement_method 'profile data from \f and \w scans'
_diffrn_radiation_monochromator graphite
_diffrn_radiation_source 'fine-focus sealed tube'
_diffrn_radiation_type MoK\a
_diffrn_radiation_wavelength 0.71073
_diffrn_radiation_wavelength_id cm07w
_diffrn_reflns_av_R_equivalents 0.0664
_diffrn_reflns_av_unetI/netI 0.0515
_diffrn_reflns_limit_h_max 12
_diffrn_reflns_limit_h_min -14
_diffrn_reflns_limit_k_max 21
_diffrn_reflns_limit_k_min -21
_diffrn_reflns_limit_l_max 19
_diffrn_reflns_limit_l_min -19
_diffrn_reflns_number 6670
_diffrn_reflns_theta_full 25.42
_diffrn_reflns_theta_max 25.42
_diffrn_reflns_theta_min 2.16
_diffrn_source 'fine-focus sealed tube'
_exptl_absorpt_coefficient_mu 0.634
_exptl_absorpt_correction_T_max 0.1362
_exptl_absorpt_correction_T_min 0.0291
_exptl_absorpt_correction_type integration
_exptl_absorpt_process_details 'SADABS V2014/4 (Bruker, 2014)'
_exptl_crystal_colour orange
_exptl_crystal_colour_primary orange
_exptl_crystal_density_diffrn 1.319
_exptl_crystal_density_method 'not measured'
_exptl_crystal_description plate
_exptl_crystal_F_000 1509
_exptl_crystal_id cm07w
_exptl_crystal_preparation
; 
The data crystal was mounted using oil (Parantone-N, Exxon) to a 
0.3 mm cryo-loop (Hampton Research) with the (-1 -4 2) scattering 
planes roughly normal to the spindle axis. 
;
_exptl_crystal_size_max 0.146
_exptl_crystal_size_mid 0.141
_exptl_crystal_size_min 0.049
_refine_diff_density_max 0.344
_refine_diff_density_min -0.307
_refine_diff_density_rms 0.055
_refine_ls_extinction_method none
_refine_ls_goodness_of_fit_ref 1.016
_refine_ls_hydrogen_treatment mixed
_refine_ls_matrix_type full
_refine_ls_number_parameters 631
_refine_ls_number_reflns 6670
_refine_ls_number_restraints 524
_refine_ls_restrained_S_all 0.987
_refine_ls_R_factor_all 0.0720
_refine_ls_R_factor_gt 0.0443
_refine_ls_shift/su_max 0.001
_refine_ls_shift/su_mean 0.000
_refine_ls_structure_factor_coef Fsqd
_refine_ls_weighting_details 'calc w=1/[\s^2^(Fo^2^)+(0.0397P)^2^+2.7575P] where P=(Fo^2^+2Fc^2^)/3'
_refine_ls_weighting_scheme calc
_refine_ls_wR_factor_gt 0.0915
_refine_ls_wR_factor_ref 0.1006
_reflns_number_gt 4922
_reflns_number_total 6670
_reflns_threshold_expression >2sigma(I)
_cod_data_source_file ja6b07066_si_001.cif
_cod_data_source_block cm07w
_cod_database_code 4130807
_olex2_refinement_description
; 
1. Fixed Uiso 
 At 1.2 times of: 
  All C(H) groups 
 At 1.5 times of: 
  All C(H,H) groups, All C(H,H,H) groups 
2. Restrained distances 
 N1-C21 \\sim N1-C21A 
 with sigma of 0.01 
 N4-C30 \\sim N4-C30A 
 with sigma of 0.01 
3. Uiso/Uaniso restraints and constraints 
C21 \\sim C22 \\sim C23 \\sim C24 \\sim C25 \\sim C26 \\sim C27 \\sim C28 \\sim 
C29 \\sim C21A \\sim C22A \\sim C23A \\sim C24A \\sim C25A \\sim C26A \\sim 
C27A \\sim C28A \\sim C29A: within 1.7A with sigma of 0.01 and sigma for 
terminal atoms of 0.02 
C30 \\sim C31 \\sim C32 \\sim C33 \\sim C34 \\sim C35 \\sim C36 \\sim C37 \\sim 
C38 \\sim C30A \\sim C31A \\sim C32A \\sim C33A \\sim C34A \\sim C35A \\sim 
C36A \\sim C37A \\sim C38A: within 1.7A with sigma of 0.01 and sigma for 
terminal atoms of 0.02 
4. Same fragment restrains 
{C21, C22, C23, C24, C25, C26, C27, C28, C29} sigma for 1-2: 0.01, 1-3: 0.04 
as 
{C21A, C22A, C23A, C24A, C25A, C26A, C27A, C28A, C29A} 
{C30, C31, C32, C33, C34, C35, C36, C37, C38} sigma for 1-2: 0.01, 1-3: 0.04 
as 
{C30A, C31A, C32A, C33A, C34A, C35A, C36A, C37A, C38A} 
5. Others 
 Sof(C21A)=Sof(C22A)=Sof(C23A)=Sof(H23A)=Sof(C24A)=Sof(C25A)=Sof(H25A)= 
 Sof(C26A)=Sof(C27A)=Sof(H27D)=Sof(H27E)=Sof(H27F)=Sof(C28A)=Sof(H28D)= 
 Sof(H28E)=Sof(H28F)=Sof(C29A)=Sof(H29D)=Sof(H29E)=1-FVAR(1) 
 Sof(C21)=Sof(C22)=Sof(C23)=Sof(H23)=Sof(C24)=Sof(C25)=Sof(H25)=Sof(C26)= 
 Sof(C27)=Sof(H27A)=Sof(H27B)=Sof(H27C)=Sof(C28)=Sof(H28A)=Sof(H28B)=Sof(H28C)= 
 Sof(C29)=Sof(H29A)=Sof(H29B)=Sof(H29C)=FVAR(1) 
 Sof(C30A)=Sof(C31A)=Sof(C32A)=Sof(H32A)=Sof(C33A)=Sof(C34A)=Sof(H34A)= 
 Sof(C35A)=Sof(C36A)=Sof(H36D)=Sof(H36E)=Sof(H36F)=Sof(C37A)=Sof(H37D)= 
 Sof(H37E)=Sof(H37F)=Sof(C38A)=Sof(H38D)=Sof(H38E)=Sof(H38F)=1-FVAR(2) 
 Sof(C30)=Sof(C31)=Sof(C32)=Sof(H32)=Sof(C33)=Sof(C34)=Sof(H34)=Sof(C35)= 
 Sof(C36)=Sof(H36A)=Sof(H36B)=Sof(H36C)=Sof(C37)=Sof(H37A)=Sof(H37B)=Sof(H37C)= 
 Sof(C38)=Sof(H38A)=Sof(H38B)=Sof(H38C)=FVAR(2) 
 Sof(Cl2)=1-FVAR(3) 
 Sof(H)=FVAR(3) 
6.a Aromatic/amide H refined with riding coordinates: 
 C3(H3), C4(H4), C5(H5), C6(H6), C9(H9), C10(H10), C11(H11), C15(H15), 
 C16(H16), C17(H17), C18(H18), C23(H23), C25(H25), C23A(H23A), C25A(H25A), 
 C32(H32), C34(H34), C32A(H32A), C34A(H34A) 
6.b Idealised Me refined as rotating group: 
 C27(H27A,H27B,H27C), C28(H28A,H28B,H28C), C29(H29A,H29B,H29C), C27A(H27D,H27E, 
 H27F), C28A(H28D,H28E,H28F), C36(H36A,H36B,H36C), C37(H37A,H37B,H37C), 
 C38(H38A,H38B,H38C), C36A(H36D,H36E,H36F), C37A(H37D,H37E,H37F), C38A(H38D, 
 H38E,H38F), C39(H39A,H39B,H39C), C40(H40A,H40B,H40C), C41(H41A,H41B,H41C) 
;
_olex2_submission_special_instructions 'No special instructions were received'

loop_
_space_group_symop_id
_space_group_symop_operation_xyz
1 'x, y, z'
2 '-x+1/2, y+1/2, -z+1/2'
3 '-x, -y, -z'
4 'x-1/2, -y-1/2, z-1/2'

loop_
_atom_site_label
_atom_site_type_symbol
_atom_site_fract_x
_atom_site_fract_y
_atom_site_fract_z
_atom_site_U_iso_or_equiv
_atom_site_adp_type
_atom_site_occupancy
_atom_site_calc_flag
_atom_site_disorder_assembly
_atom_site_disorder_group
_atom_site_refinement_flags_posn
_atom_site_refinement_flags_adp
Co1 Co 0.19592(3) 0.31322(2) 0.56064(2) 0.02435(11) Uani 1 d . . . .
Cl1 Cl 0.36487(5) 0.29934(4) 0.63093(4) 0.03122(18) Uani 1 d C . . .
P1 P 0.11903(6) 0.22653(4) 0.63315(5) 0.03001(19) Uani 1 d C . . .
N2 N 0.12757(17) 0.24746(11) 0.41019(13) 0.0238(5) Uani 1 d . . . .
N1 N 0.29704(17) 0.21324(12) 0.43317(13) 0.0245(5) Uani 1 d . . D .
N3 N 0.03672(18) 0.41643(12) 0.59763(13) 0.0288(5) Uani 1 d . . . .
N4 N 0.17267(19) 0.43801(12) 0.68781(13) 0.0302(5) Uani 1 d . . D .
C1 C 0.2173(2) 0.25197(14) 0.46746(15) 0.0237(6) Uani 1 d A . . .
C2 C 0.2615(2) 0.18781(15) 0.35451(16) 0.0268(6) Uani 1 d A . . .
C3 C 0.3143(2) 0.14834(17) 0.29755(17) 0.0359(7) Uani 1 d . . . .
H3 H 0.3875 0.1319 0.3085 0.043 Uiso 1 calc A . R .
C4 C 0.2560(2) 0.13374(18) 0.22383(18) 0.0403(8) Uani 1 d A . . .
H4 H 0.2901 0.1071 0.1829 0.048 Uiso 1 calc . . R .
C5 C 0.1483(2) 0.15709(16) 0.20801(17) 0.0351(7) Uani 1 d . . . .
H5 H 0.1109 0.1462 0.1565 0.042 Uiso 1 calc A . R .
C6 C 0.0949(2) 0.19553(15) 0.26524(16) 0.0304(6) Uani 1 d A . . .
H6 H 0.0212 0.2110 0.2545 0.036 Uiso 1 calc . . R .
C7 C 0.1530(2) 0.21067(14) 0.33918(16) 0.0247(6) Uani 1 d A . . .
C8 C 0.0356(2) 0.28916(14) 0.43028(16) 0.0263(6) Uani 1 d C . . .
C9 C -0.0662(2) 0.29553(16) 0.38781(17) 0.0326(7) Uani 1 d . . . .
H9 H -0.0848 0.2675 0.3397 0.039 Uiso 1 calc C . R .
C10 C -0.1399(2) 0.34466(17) 0.41855(17) 0.0376(7) Uani 1 d C . . .
H10 H -0.2106 0.3493 0.3910 0.045 Uiso 1 calc . . R .
C11 C -0.1142(2) 0.38733(16) 0.48803(17) 0.0356(7) Uani 1 d . . . .
H11 H -0.1653 0.4214 0.5072 0.043 Uiso 1 calc C . R .
C12 C -0.0121(2) 0.37840(15) 0.52799(16) 0.0293(6) Uani 1 d C . . .
C13 C 0.0622(2) 0.32788(14) 0.50169(16) 0.0255(6) Uani 1 d C . . .
C14 C 0.0031(2) 0.47528(15) 0.64452(17) 0.0323(7) Uani 1 d B . . .
C15 C -0.0905(3) 0.51894(16) 0.6408(2) 0.0402(8) Uani 1 d . . . .
H15 H -0.1493 0.5110 0.6005 0.048 Uiso 1 calc C . R .
C16 C -0.0937(3) 0.57449(18) 0.6986(2) 0.0502(9) Uani 1 d C . . .
H16 H -0.1562 0.6055 0.6977 0.060 Uiso 1 calc . . R .
C17 C -0.0088(3) 0.58622(19) 0.7574(2) 0.0543(10) Uani 1 d . . . .
H17 H -0.0148 0.6245 0.7965 0.065 Uiso 1 calc C . R .
C18 C 0.0854(3) 0.54318(17) 0.76072(19) 0.0445(8) Uani 1 d B . . .
H18 H 0.1441 0.5512 0.8010 0.053 Uiso 1 calc . . R .
C19 C 0.0892(2) 0.48804(15) 0.70245(17) 0.0330(7) Uani 1 d B . . .
C20 C 0.1418(2) 0.39326(15) 0.62280(16) 0.0274(6) Uani 1 d B . . .
C21 C 0.4056(13) 0.1970(14) 0.471(3) 0.031(2) Uani 0.303(11) d A 1 D U
C22 C 0.4222(12) 0.1280(11) 0.5076(15) 0.033(2) Uani 0.303(11) d A 1 D U
C23 C 0.5264(11) 0.1132(9) 0.5458(10) 0.039(3) Uani 0.303(11) d A 1 D U
H23 H 0.5391 0.0666 0.5714 0.047 Uiso 0.303(11) calc A 1 R .
C24 C 0.6113(9) 0.1638(10) 0.5477(9) 0.042(2) Uani 0.303(11) d A 1 D U
C25 C 0.5935(10) 0.2311(10) 0.5083(10) 0.037(3) Uani 0.303(11) d A 1 D U
H25 H 0.6509 0.2663 0.5088 0.044 Uiso 0.303(11) calc A 1 R .
C26 C 0.4920(11) 0.2476(10) 0.4678(13) 0.035(2) Uani 0.303(11) d A 1 D U
C27 C 0.3323(16) 0.0721(12) 0.507(2) 0.040(4) Uani 0.303(11) d A 1 D U
H27A H 0.3054 0.0611 0.4506 0.060 Uiso 0.303(11) calc A 1 GR .
H27B H 0.2724 0.0918 0.5369 0.060 Uiso 0.303(11) calc A 1 GR .
H27C H 0.3602 0.0266 0.5339 0.060 Uiso 0.303(11) calc A 1 GR .
C28 C 0.7217(10) 0.1471(13) 0.5925(11) 0.072(5) Uani 0.303(11) d A 1 D U
H28A H 0.7238 0.0952 0.6100 0.108 Uiso 0.303(11) calc A 1 GR .
H28B H 0.7328 0.1792 0.6406 0.108 Uiso 0.303(11) calc A 1 GR .
H28C H 0.7796 0.1560 0.5559 0.108 Uiso 0.303(11) calc A 1 GR .
C29 C 0.4657(19) 0.3195(10) 0.4255(15) 0.045(4) Uani 0.303(11) d A 1 D U
H29A H 0.4283 0.3520 0.4620 0.068 Uiso 0.303(11) calc A 1 GR .
H29B H 0.4182 0.3104 0.3756 0.068 Uiso 0.303(11) calc A 1 GR .
H29C H 0.5335 0.3430 0.4111 0.068 Uiso 0.303(11) calc A 1 GR .
C21A C 0.4096(5) 0.2074(6) 0.4653(11) 0.0291(13) Uani 0.697(11) d A 2 D U
C22A C 0.4446(5) 0.1418(5) 0.5025(6) 0.0320(15) Uani 0.697(11) d A 2 D U
C23A C 0.5536(5) 0.1382(4) 0.5348(4) 0.0358(15) Uani 0.697(11) d A 2 D U
H23A H 0.5800 0.0942 0.5610 0.043 Uiso 0.697(11) calc A 2 R .
C24A C 0.6229(4) 0.1975(4) 0.5291(4) 0.0341(16) Uani 0.697(11) d A 2 D U
C25A C 0.5849(4) 0.2607(4) 0.4883(4) 0.0372(15) Uani 0.697(11) d A 2 D U
H25A H 0.6339 0.3008 0.4834 0.045 Uiso 0.697(11) calc A 2 R .
C26A C 0.4777(5) 0.2677(4) 0.4543(5) 0.0319(15) Uani 0.697(11) d A 2 D U
C27A C 0.3689(7) 0.0776(6) 0.5103(9) 0.042(2) Uani 0.697(11) d A 2 D U
H27D H 0.3392 0.0621 0.4557 0.063 Uiso 0.697(11) calc A 2 GR .
H27E H 0.3089 0.0923 0.5428 0.063 Uiso 0.697(11) calc A 2 GR .
H27F H 0.4092 0.0365 0.5373 0.063 Uiso 0.697(11) calc A 2 GR .
C28A C 0.7388(4) 0.1928(5) 0.5681(4) 0.0522(19) Uani 0.697(11) d A 2 D U
H28D H 0.7633 0.1412 0.5685 0.078 Uiso 0.697(11) calc A 2 GR .
H28E H 0.7410 0.2113 0.6243 0.078 Uiso 0.697(11) calc A 2 GR .
H28F H 0.7870 0.2228 0.5366 0.078 Uiso 0.697(11) calc A 2 GR .
C29A C 0.4382(8) 0.3371(5) 0.4125(8) 0.051(2) Uani 0.697(11) d A 2 D U
H29D H 0.394(5) 0.337(3) 0.379(4) 0.076 Uiso 0.697(11) d A 2 R .
H29E H 0.494(5) 0.366(3) 0.406(4) 0.076 Uiso 0.697(11) d A 2 R .
C30 C 0.2811(5) 0.4417(9) 0.7299(5) 0.0302(17) Uani 0.686(19) d B 1 D U
C31 C 0.2955(7) 0.4188(7) 0.8112(5) 0.0373(16) Uani 0.686(19) d B 1 D U
C32 C 0.3969(7) 0.4328(6) 0.8541(5) 0.0402(18) Uani 0.686(19) d B 1 D U
H32 H 0.4083 0.4174 0.9095 0.048 Uiso 0.686(19) calc B 1 R .
C33 C 0.4800(6) 0.4681(5) 0.8186(6) 0.0347(17) Uani 0.686(19) d B 1 D U
C34 C 0.4635(6) 0.4875(5) 0.7367(6) 0.0326(15) Uani 0.686(19) d B 1 D U
H34 H 0.5220 0.5097 0.7109 0.039 Uiso 0.686(19) calc B 1 R .
C35 C 0.3650(6) 0.4758(6) 0.6909(5) 0.0283(15) Uani 0.686(19) d B 1 D U
C36 C 0.2075(9) 0.3784(7) 0.8518(8) 0.049(2) Uani 0.686(19) d B 1 D U
H36A H 0.1573 0.3551 0.8100 0.074 Uiso 0.686(19) calc B 1 GR .
H36B H 0.1671 0.4134 0.8836 0.074 Uiso 0.686(19) calc B 1 GR .
H36C H 0.2407 0.3404 0.8883 0.074 Uiso 0.686(19) calc B 1 GR .
C37 C 0.5882(6) 0.4808(5) 0.8674(6) 0.047(2) Uani 0.686(19) d B 1 D U
H37A H 0.6363 0.4384 0.8608 0.070 Uiso 0.686(19) calc B 1 GR .
H37B H 0.5758 0.4867 0.9254 0.070 Uiso 0.686(19) calc B 1 GR .
H37C H 0.6224 0.5257 0.8477 0.070 Uiso 0.686(19) calc B 1 GR .
C38 C 0.3531(10) 0.4960(6) 0.6027(5) 0.0310(18) Uani 0.686(19) d B 1 D U
H38A H 0.2857 0.5245 0.5911 0.047 Uiso 0.686(19) calc B 1 GR .
H38B H 0.3499 0.4510 0.5694 0.047 Uiso 0.686(19) calc B 1 GR .
H38C H 0.4158 0.5260 0.5894 0.047 Uiso 0.686(19) calc B 1 GR .
C30A C 0.2719(12) 0.446(2) 0.7410(12) 0.033(3) Uani 0.314(19) d B 2 D U
C31A C 0.2717(15) 0.4187(17) 0.8206(12) 0.037(2) Uani 0.314(19) d B 2 D U
C32A C 0.3707(15) 0.4262(14) 0.8684(11) 0.040(3) Uani 0.314(19) d B 2 D U
H32A H 0.3746 0.4083 0.9231 0.048 Uiso 0.314(19) calc B 2 R .
C33A C 0.4626(14) 0.4578(12) 0.8410(11) 0.038(3) Uani 0.314(19) d B 2 D U
C34A C 0.4562(14) 0.4863(12) 0.7625(11) 0.035(3) Uani 0.314(19) d B 2 D U
H34A H 0.5178 0.5111 0.7439 0.042 Uiso 0.314(19) calc B 2 R .
C35A C 0.3621(15) 0.4797(15) 0.7100(11) 0.031(3) Uani 0.314(19) d B 2 D U
C36A C 0.1700(18) 0.3852(14) 0.8501(16) 0.045(5) Uani 0.314(19) d B 2 D U
H36D H 0.1075 0.4174 0.8351 0.068 Uiso 0.314(19) calc B 2 GR .
H36E H 0.1789 0.3796 0.9097 0.068 Uiso 0.314(19) calc B 2 GR .
H36F H 0.1574 0.3366 0.8246 0.068 Uiso 0.314(19) calc B 2 GR .
C37A C 0.5692(16) 0.4658(14) 0.8939(13) 0.060(5) Uani 0.314(19) d B 2 D U
H37D H 0.6299 0.4703 0.8589 0.090 Uiso 0.314(19) calc B 2 GR .
H37E H 0.5803 0.4223 0.9291 0.090 Uiso 0.314(19) calc B 2 GR .
H37F H 0.5660 0.5102 0.9280 0.090 Uiso 0.314(19) calc B 2 GR .
C38A C 0.359(2) 0.5070(15) 0.6243(12) 0.044(5) Uani 0.314(19) d B 2 D U
H38D H 0.3208 0.5547 0.6202 0.067 Uiso 0.314(19) calc B 2 GR .
H38E H 0.3198 0.4712 0.5878 0.067 Uiso 0.314(19) calc B 2 GR .
H38F H 0.4335 0.5131 0.6083 0.067 Uiso 0.314(19) calc B 2 GR .
C39 C 0.2024(3) 0.1837(2) 0.7148(2) 0.0628(11) Uani 1 d . . . .
H39A H 0.2214 0.2202 0.7577 0.094 Uiso 1 calc C . GR .
H39B H 0.2693 0.1645 0.6937 0.094 Uiso 1 calc . . GR .
H39C H 0.1619 0.1429 0.7376 0.094 Uiso 1 calc . . GR .
C40 C 0.0010(3) 0.2545(2) 0.6851(2) 0.0489(9) Uani 1 d . . . .
H40A H -0.0537 0.2764 0.6455 0.073 Uiso 1 calc C . GR .
H40B H 0.0231 0.2910 0.7274 0.073 Uiso 1 calc . . GR .
H40C H -0.0304 0.2112 0.7105 0.073 Uiso 1 calc . . GR .
C41 C 0.0617(3) 0.14889(18) 0.5744(2) 0.0534(9) Uani 1 d . . . .
H41A H 0.1204 0.1222 0.5498 0.080 Uiso 1 calc C . GR .
H41B H 0.0088 0.1670 0.5311 0.080 Uiso 1 calc . . GR .
H41C H 0.0251 0.1155 0.6105 0.080 Uiso 1 calc . . GR .
H H 0.233(3) 0.371(3) 0.513(3) 0.080(13) Uiso 0.877(3) d C 1 . .
Cl2 Cl 0.2718(5) 0.4111(3) 0.4753(4) 0.035(2) Uani 0.123(3) d C 2 . .

loop_
_atom_site_aniso_label
_atom_site_aniso_U_11
_atom_site_aniso_U_22
_atom_site_aniso_U_33
_atom_site_aniso_U_23
_atom_site_aniso_U_13
_atom_site_aniso_U_12
Co1 0.0225(2) 0.0268(2) 0.0226(2) 0.00021(16) -0.00569(15) 0.00229(16)
Cl1 0.0237(4) 0.0365(4) 0.0316(4) -0.0037(3) -0.0093(3) 0.0013(3)
P1 0.0242(4) 0.0325(4) 0.0322(4) 0.0031(3) -0.0049(3) -0.0005(3)
N2 0.0206(12) 0.0262(12) 0.0236(12) -0.0003(10) -0.0051(10) 0.0028(9)
N1 0.0182(12) 0.0296(12) 0.0249(12) 0.0009(10) -0.0030(10) 0.0017(9)
N3 0.0291(13) 0.0290(13) 0.0283(13) 0.0007(10) 0.0022(11) 0.0052(10)
N4 0.0377(14) 0.0276(13) 0.0249(13) -0.0006(10) 0.0002(11) -0.0033(11)
C1 0.0203(14) 0.0249(14) 0.0246(15) 0.0041(11) -0.0060(12) -0.0019(11)
C2 0.0232(15) 0.0306(15) 0.0263(15) 0.0015(12) -0.0011(12) -0.0013(12)
C3 0.0287(17) 0.0461(18) 0.0329(17) -0.0037(14) 0.0020(14) 0.0056(14)
C4 0.0389(19) 0.053(2) 0.0294(17) -0.0094(14) 0.0052(14) 0.0068(15)
C5 0.0357(18) 0.0448(18) 0.0240(16) -0.0044(13) -0.0034(13) -0.0009(14)
C6 0.0292(16) 0.0337(16) 0.0272(16) 0.0010(13) -0.0048(13) 0.0010(13)
C7 0.0228(15) 0.0280(15) 0.0228(15) 0.0024(11) -0.0011(12) -0.0002(11)
C8 0.0242(15) 0.0288(15) 0.0256(15) -0.0002(12) -0.0008(12) 0.0043(11)
C9 0.0276(16) 0.0434(18) 0.0250(16) -0.0019(13) -0.0099(13) 0.0049(13)
C10 0.0261(16) 0.054(2) 0.0308(17) -0.0006(15) -0.0078(13) 0.0119(14)
C11 0.0291(17) 0.0434(18) 0.0336(17) 0.0018(14) -0.0015(13) 0.0185(14)
C12 0.0321(16) 0.0323(16) 0.0228(15) 0.0031(12) -0.0022(12) 0.0076(13)
C13 0.0260(15) 0.0265(15) 0.0233(15) 0.0028(11) -0.0016(12) 0.0030(11)
C14 0.0372(18) 0.0271(16) 0.0336(17) 0.0031(13) 0.0098(14) 0.0010(13)
C15 0.0396(19) 0.0351(18) 0.048(2) 0.0038(15) 0.0148(15) 0.0028(14)
C16 0.054(2) 0.0364(19) 0.063(2) -0.0052(17) 0.027(2) 0.0059(16)
C17 0.072(3) 0.040(2) 0.055(2) -0.0154(17) 0.028(2) -0.0037(18)
C18 0.059(2) 0.0394(19) 0.0365(19) -0.0092(15) 0.0120(16) -0.0097(16)
C19 0.0413(18) 0.0291(16) 0.0300(16) -0.0022(13) 0.0108(14) -0.0036(13)
C20 0.0306(16) 0.0290(15) 0.0222(15) 0.0025(12) 0.0001(12) -0.0014(12)
C21 0.019(4) 0.043(5) 0.031(5) -0.009(4) -0.003(4) -0.001(4)
C22 0.022(4) 0.048(5) 0.028(4) -0.006(4) -0.005(4) 0.010(4)
C23 0.023(5) 0.057(5) 0.036(4) -0.010(4) -0.005(4) 0.009(4)
C24 0.025(4) 0.062(6) 0.038(4) -0.014(4) -0.004(4) 0.004(4)
C25 0.023(4) 0.049(6) 0.038(5) -0.002(5) -0.006(4) 0.002(5)
C26 0.022(4) 0.046(5) 0.036(5) -0.002(4) -0.002(4) -0.001(4)
C27 0.035(10) 0.032(6) 0.051(8) 0.010(6) -0.011(10) 0.009(7)
C28 0.027(7) 0.112(11) 0.073(9) -0.024(9) -0.018(6) 0.016(8)
C29 0.036(9) 0.046(10) 0.052(9) -0.002(8) -0.009(7) -0.014(8)
C21A 0.019(2) 0.043(4) 0.026(3) -0.004(3) -0.001(2) 0.006(2)
C22A 0.021(3) 0.045(3) 0.029(2) -0.007(2) -0.001(3) 0.006(2)
C23A 0.021(3) 0.052(4) 0.033(3) -0.003(3) -0.003(2) 0.009(3)
C24A 0.021(2) 0.051(4) 0.029(3) -0.007(3) -0.003(2) 0.009(2)
C25A 0.021(2) 0.051(4) 0.038(3) -0.006(3) -0.002(2) 0.001(2)
C26A 0.017(2) 0.042(4) 0.035(3) -0.003(3) -0.005(2) 0.005(2)
C27A 0.028(5) 0.052(4) 0.043(3) 0.007(3) -0.012(5) 0.014(4)
C28A 0.022(3) 0.083(5) 0.050(4) -0.019(3) -0.006(2) 0.011(3)
C29A 0.033(5) 0.045(4) 0.072(5) 0.023(4) -0.012(4) -0.012(4)
C30 0.043(3) 0.024(3) 0.022(3) -0.011(3) -0.002(2) 0.002(2)
C31 0.049(3) 0.035(2) 0.028(3) -0.010(2) 0.004(3) -0.002(3)
C32 0.057(4) 0.035(3) 0.027(3) -0.001(3) -0.004(3) 0.002(3)
C33 0.050(3) 0.022(3) 0.030(4) -0.007(3) -0.009(3) 0.003(2)
C34 0.042(3) 0.026(2) 0.028(3) -0.008(3) -0.002(3) 0.001(2)
C35 0.034(2) 0.024(2) 0.026(4) -0.009(3) -0.003(2) 0.0008(19)
C36 0.052(5) 0.064(5) 0.032(3) 0.008(3) 0.003(4) 0.001(4)
C37 0.053(4) 0.036(4) 0.048(5) -0.006(3) -0.021(3) 0.011(3)
C38 0.035(3) 0.030(4) 0.027(3) -0.001(3) -0.005(3) -0.009(3)
C30A 0.042(4) 0.027(4) 0.028(5) -0.008(4) -0.005(4) 0.001(4)
C31A 0.050(5) 0.035(4) 0.026(4) -0.006(4) -0.005(4) 0.001(4)
C32A 0.055(5) 0.035(4) 0.030(5) -0.008(4) -0.002(5) 0.003(5)
C33A 0.051(5) 0.031(5) 0.030(5) -0.003(4) -0.008(5) 0.005(4)
C34A 0.045(4) 0.026(4) 0.032(5) -0.008(5) -0.003(5) -0.001(3)
C35A 0.041(4) 0.023(4) 0.028(5) -0.004(5) -0.007(4) 0.005(4)
C36A 0.072(11) 0.039(7) 0.025(7) 0.001(5) 0.004(9) 0.002(9)
C37A 0.066(8) 0.045(9) 0.065(10) -0.017(7) -0.019(8) 0.001(7)
C38A 0.036(7) 0.042(8) 0.054(10) -0.001(8) -0.002(8) -0.005(6)
C39 0.044(2) 0.067(3) 0.074(3) 0.038(2) -0.0182(19) -0.0085(18)
C40 0.044(2) 0.062(2) 0.042(2) 0.0105(17) 0.0075(16) 0.0009(16)
C41 0.056(2) 0.045(2) 0.059(2) -0.0038(17) 0.0054(18) -0.0162(17)
Cl2 0.032(4) 0.039(4) 0.034(4) 0.001(3) -0.001(3) -0.003(3)

loop_
_atom_type_symbol
_atom_type_description
_atom_type_scat_dispersion_real
_atom_type_scat_dispersion_imag
_atom_type_scat_source
C C 0.0033 0.0016 'International Tables Vol C Tables 4.2.6.8 and 6.1.1.4'
H H 0.0000 0.0000 'International Tables Vol C Tables 4.2.6.8 and 6.1.1.4'
Cl Cl 0.1484 0.1585 'Intntl Tables Vol C Tables 4.2.6.8  and 6.1.1.4'
Co Co 0.3494 0.9721 'Intntl Tables Vol C Tables 4.2.6.8 and 6.1.1.4'
N N 0.0061 0.0033 'International Tables Vol C Tables 4.2.6.8 and 6.1.1.4'
P P 0.1023 0.0942 'International Tables Vol C Tables 4.2.6.8 and 6.1.1.4'

loop_
_geom_angle_atom_site_label_1
_geom_angle_atom_site_label_2
_geom_angle_atom_site_label_3
_geom_angle
Cl1 Co1 H 92.0(16)
Cl1 Co1 Cl2 89.81(14)
P1 Co1 Cl1 93.39(3)
P1 Co1 H 174.0(17)
P1 Co1 Cl2 176.79(14)
C1 Co1 Cl1 99.23(8)
C1 Co1 P1 96.24(8)
C1 Co1 H 85.3(17)
C1 Co1 Cl2 83.24(16)
C13 Co1 Cl1 177.52(8)
C13 Co1 P1 89.07(8)
C13 Co1 C1 80.77(11)
C13 Co1 C20 80.76(11)
C13 Co1 H 85.5(16)
C13 Co1 Cl2 87.73(16)
C20 Co1 Cl1 98.77(8)
C20 Co1 P1 93.95(8)
C20 Co1 C1 158.71(11)
C20 Co1 H 82.8(17)
C20 Co1 Cl2 85.54(16)
Cl2 Co1 H 3.3(17)
C39 P1 Co1 117.53(12)
C39 P1 C40 101.57(17)
C39 P1 C41 103.65(18)
C40 P1 Co1 116.35(12)
C40 P1 C41 100.07(17)
C41 P1 Co1 115.20(12)
C1 N2 C7 111.9(2)
C1 N2 C8 114.5(2)
C7 N2 C8 132.9(2)
C1 N1 C2 111.5(2)
C1 N1 C21 126(2)
C1 N1 C21A 125.9(9)
C2 N1 C21 122(2)
C2 N1 C21A 122.0(9)
C21A N1 C21 8.6(9)
C14 N3 C12 133.4(2)
C20 N3 C12 114.5(2)
C20 N3 C14 112.1(2)
C19 N4 C30 123.0(6)
C19 N4 C30A 115.3(15)
C20 N4 C19 110.7(2)
C20 N4 C30 125.8(6)
C20 N4 C30A 134.0(15)
C30A N4 C30 9.2(16)
N2 C1 Co1 114.77(18)
N1 C1 Co1 140.64(19)
N1 C1 N2 104.4(2)
C3 C2 N1 131.5(2)
C3 C2 C7 121.6(3)
C7 C2 N1 106.9(2)
C2 C3 H3 121.5
C2 C3 C4 116.9(3)
C4 C3 H3 121.5
C3 C4 H4 119.2
C3 C4 C5 121.6(3)
C5 C4 H4 119.2
C4 C5 H5 119.2
C6 C5 C4 121.6(3)
C6 C5 H5 119.2
C5 C6 H6 121.4
C5 C6 C7 117.1(3)
C7 C6 H6 121.4
N2 C7 C2 105.3(2)
C6 C7 N2 133.6(2)
C6 C7 C2 121.1(3)
C9 C8 N2 129.1(2)
C13 C8 N2 109.1(2)
C13 C8 C9 121.8(2)
C8 C9 H9 121.4
C8 C9 C10 117.2(3)
C10 C9 H9 121.4
C9 C10 H10 118.7
C11 C10 C9 122.6(3)
C11 C10 H10 118.7
C10 C11 H11 121.2
C12 C11 C10 117.6(3)
C12 C11 H11 121.2
C11 C12 N3 129.3(3)
C11 C12 C13 121.8(3)
C13 C12 N3 108.9(2)
C8 C13 Co1 120.6(2)
C8 C13 C12 118.8(2)
C12 C13 Co1 120.6(2)
C15 C14 N3 133.5(3)
C19 C14 N3 105.2(2)
C19 C14 C15 121.2(3)
C14 C15 H15 121.6
C16 C15 C14 116.8(3)
C16 C15 H15 121.6
C15 C16 H16 119.0
C17 C16 C15 122.0(3)
C17 C16 H16 119.0
C16 C17 H17 119.3
C16 C17 C18 121.4(3)
C18 C17 H17 119.3
C17 C18 H18 121.6
C19 C18 C17 116.7(3)
C19 C18 H18 121.6
C14 C19 N4 107.7(2)
C14 C19 C18 121.9(3)
C18 C19 N4 130.4(3)
N3 C20 Co1 115.02(19)
N4 C20 Co1 140.7(2)
N4 C20 N3 104.3(2)
C22 C21 N1 117.5(10)
C22 C21 C26 121.1(9)
C26 C21 N1 121.3(11)
C21 C22 C23 117.3(11)
C21 C22 C27 121.5(12)
C23 C22 C27 121.2(12)
C22 C23 H23 118.6
C24 C23 C22 122.8(11)
C24 C23 H23 118.6
C23 C24 C25 118.6(10)
C23 C24 C28 121.4(12)
C25 C24 C28 120.1(12)
C24 C25 H25 119.7
C24 C25 C26 120.7(11)
C26 C25 H25 119.7
C21 C26 C29 116.7(12)
C25 C26 C21 119.3(11)
C25 C26 C29 123.8(12)
C26 C29 H29D 132(4)
C26 C29 H29E 147(4)
H29A C29 H29D 82.4
H29A C29 H29E 83.0
H29B C29 H29D 29.6
H29B C29 H29E 94.1
H29C C29 H29D 109.4
H29C C29 H29E 38.3
H29D C29 H29E 79(5)
C22A C21A N1 118.6(5)
C22A C21A C26A 123.9(4)
C26A C21A N1 117.5(5)
C21A C22A C23A 117.3(5)
C21A C22A C27A 121.8(5)
C23A C22A C27A 120.8(5)
C22A C23A H23A 119.5
C24A C23A C22A 121.1(5)
C24A C23A H23A 119.5
C23A C24A C25A 119.3(4)
C23A C24A C28A 119.5(5)
C25A C24A C28A 121.2(5)
C24A C25A H25A 118.7
C24A C25A C26A 122.6(5)
C26A C25A H25A 118.7
C21A C26A C29A 122.8(5)
C25A C26A C21A 115.7(5)
C25A C26A C29A 121.5(5)
C22A C27A H27D 109.5
C22A C27A H27E 109.5
C22A C27A H27F 109.5
H27D C27A H27E 109.5
H27D C27A H27F 109.5
H27E C27A H27F 109.5
C24A C28A H28D 109.5
C24A C28A H28E 109.5
C24A C28A H28F 109.5
H28D C28A H28E 109.5
H28D C28A H28F 109.5
H28E C28A H28F 109.5
C26A C29A H29D 122(5)
C26A C29A H29E 109(4)
H29D C29A H29E 116(6)
C31 C30 N4 118.9(6)
C31 C30 C35 121.7(5)
C35 C30 N4 119.0(6)
C30 C31 C32 117.8(5)
C30 C31 C36 121.8(7)
C32 C31 C36 120.4(6)
C31 C32 H32 118.9
C33 C32 C31 122.1(5)
C33 C32 H32 118.9
C32 C33 C34 118.2(5)
C32 C33 C37 119.8(6)
C34 C33 C37 121.9(6)
C33 C34 H34 118.7
C33 C34 C35 122.5(5)
C35 C34 H34 118.7
C30 C35 C38 122.3(6)
C34 C35 C30 117.5(5)
C34 C35 C38 120.1(6)
C31A C30A N4 117.8(12)
C31A C30A C35A 123.8(10)
C35A C30A N4 118.5(12)
C30A C31A C32A 115.1(11)
C30A C31A C36A 120.4(13)
C32A C31A C36A 124.4(13)
C31A C32A H32A 118.1
C33A C32A C31A 123.8(13)
C33A C32A H32A 118.1
C32A C33A C34A 118.2(12)
C32A C33A C37A 123.0(12)
C34A C33A C37A 118.7(12)
C33A C34A H34A 119.1
C33A C34A C35A 121.8(12)
C35A C34A H34A 119.1
C30A C35A C38A 121.8(14)
C34A C35A C30A 117.2(11)
C34A C35A C38A 121.0(13)
C31A C36A H36D 109.5
C31A C36A H36E 109.5
C31A C36A H36F 109.5
H36D C36A H36E 109.5
H36D C36A H36F 109.5
H36E C36A H36F 109.5
C33A C37A H37D 109.5
C33A C37A H37E 109.5
C33A C37A H37F 109.5
H37D C37A H37E 109.5
H37D C37A H37F 109.5
H37E C37A H37F 109.5
C35A C38A H38D 109.5
C35A C38A H38E 109.5
C35A C38A H38F 109.5
H38D C38A H38E 109.5
H38D C38A H38F 109.5
H38E C38A H38F 109.5
P1 C39 H39A 109.5
P1 C39 H39B 109.5
P1 C39 H39C 109.5
H39A C39 H39B 109.5
H39A C39 H39C 109.5
H39B C39 H39C 109.5
P1 C40 H40A 109.5
P1 C40 H40B 109.5
P1 C40 H40C 109.5
H40A C40 H40B 109.5
H40A C40 H40C 109.5
H40B C40 H40C 109.5
P1 C41 H41A 109.5
P1 C41 H41B 109.5
P1 C41 H41C 109.5
H41A C41 H41B 109.5
H41A C41 H41C 109.5
H41B C41 H41C 109.5
Co1 Cl2 H 4(2)

loop_
_geom_bond_atom_site_label_1
_geom_bond_atom_site_label_2
_geom_bond_distance
Co1 Cl1 2.3057(7)
Co1 P1 2.2229(8)
Co1 C1 1.922(3)
Co1 C13 1.857(3)
Co1 C20 1.919(3)
Co1 H 1.40(5)
Co1 Cl2 2.483(6)
P1 C39 1.796(3)
P1 C40 1.810(3)
P1 C41 1.813(3)
N2 C1 1.393(3)
N2 C7 1.397(3)
N2 C8 1.418(3)
N1 C1 1.361(3)
N1 C2 1.406(3)
N1 C21 1.457(8)
N1 C21A 1.443(4)
N3 C12 1.424(3)
N3 C14 1.395(3)
N3 C20 1.388(3)
N4 C19 1.402(4)
N4 C20 1.368(3)
N4 C30 1.452(5)
N4 C30A 1.448(8)
C2 C3 1.378(4)
C2 C7 1.399(4)
C3 H3 0.9500
C3 C4 1.381(4)
C4 H4 0.9500
C4 C5 1.392(4)
C5 H5 0.9500
C5 C6 1.376(4)
C6 H6 0.9500
C6 C7 1.385(4)
C8 C9 1.386(4)
C8 C13 1.381(4)
C9 H9 0.9500
C9 C10 1.391(4)
C10 H10 0.9500
C10 C11 1.391(4)
C11 H11 0.9500
C11 C12 1.378(4)
C12 C13 1.384(4)
C14 C15 1.391(4)
C14 C19 1.384(4)
C15 H15 0.9500
C15 C16 1.383(4)
C16 H16 0.9500
C16 C17 1.379(5)
C17 H17 0.9500
C17 C18 1.391(5)
C18 H18 0.9500
C18 C19 1.385(4)
C21 C22 1.392(9)
C21 C26 1.405(9)
C22 C23 1.405(9)
C22 C27 1.497(9)
C23 H23 0.9500
C23 C24 1.385(10)
C24 C25 1.388(10)
C24 C28 1.520(9)
C25 H25 0.9500
C25 C26 1.397(9)
C26 C29 1.497(10)
C27 H27A 0.9800
C27 H27B 0.9800
C27 H27C 0.9800
C28 H28A 0.9800
C28 H28B 0.9800
C28 H28C 0.9800
C29 H29A 0.9800
C29 H29B 0.9800
C29 H29C 0.9800
C29 H29D 1.16(6)
C29 H29E 0.97(6)
C21A C22A 1.386(6)
C21A C26A 1.395(6)
C22A C23A 1.401(6)
C22A C27A 1.498(7)
C23A H23A 0.9500
C23A C24A 1.376(7)
C24A C25A 1.387(7)
C24A C28A 1.516(6)
C25A H25A 0.9500
C25A C26A 1.394(6)
C26A C29A 1.494(7)
C27A H27D 0.9800
C27A H27E 0.9800
C27A H27F 0.9800
C28A H28D 0.9800
C28A H28E 0.9800
C28A H28F 0.9800
C29A H29D 0.74(6)
C29A H29E 0.87(6)
C30 C31 1.394(6)
C30 C35 1.398(6)
C31 C32 1.403(6)
C31 C36 1.503(7)
C32 H32 0.9500
C32 C33 1.371(7)
C33 C34 1.388(6)
C33 C37 1.514(6)
C34 H34 0.9500
C34 C35 1.389(5)
C35 C38 1.488(6)
C36 H36A 0.9800
C36 H36B 0.9800
C36 H36C 0.9800
C37 H37A 0.9800
C37 H37B 0.9800
C37 H37C 0.9800
C38 H38A 0.9800
C38 H38B 0.9800
C38 H38C 0.9800
C30A C31A 1.393(8)
C30A C35A 1.396(8)
C31A C32A 1.401(9)
C31A C36A 1.502(9)
C32A H32A 0.9500
C32A C33A 1.372(9)
C33A C34A 1.383(9)
C33A C37A 1.519(9)
C34A H34A 0.9500
C34A C35A 1.390(8)
C35A C38A 1.487(9)
C36A H36D 0.9800
C36A H36E 0.9800
C36A H36F 0.9800
C37A H37D 0.9800
C37A H37E 0.9800
C37A H37F 0.9800
C38A H38D 0.9800
C38A H38E 0.9800
C38A H38F 0.9800
C39 H39A 0.9800
C39 H39B 0.9800
C39 H39C 0.9800
C40 H40A 0.9800
C40 H40B 0.9800
C40 H40C 0.9800
C41 H41A 0.9800
C41 H41B 0.9800
C41 H41C 0.9800
Cl2 H 1.09(5)

loop_
_geom_torsion_atom_site_label_1
_geom_torsion_atom_site_label_2
_geom_torsion_atom_site_label_3
_geom_torsion_atom_site_label_4
_geom_torsion
Cl1 Co1 P1 C39 2.62(16)
Cl1 Co1 P1 C40 123.32(13)
Cl1 Co1 P1 C41 -120.02(14)
Cl1 Co1 C1 N2 179.82(17)
Cl1 Co1 C1 N1 -6.8(3)
Cl1 Co1 C13 C8 95(2)
Cl1 Co1 C13 C12 -84(2)
Cl1 Co1 C20 N3 -178.91(18)
Cl1 Co1 C20 N4 0.6(3)
P1 Co1 C1 N2 85.34(18)
P1 Co1 C1 N1 -101.3(3)
P1 Co1 C13 C8 -91.4(2)
P1 Co1 C13 C12 89.3(2)
P1 Co1 C20 N3 -84.86(19)
P1 Co1 C20 N4 94.6(3)
N2 C8 C9 C10 -175.6(3)
N2 C8 C13 Co1 -6.0(3)
N2 C8 C13 C12 173.3(2)
N1 C2 C3 C4 -178.2(3)
N1 C2 C7 N2 -1.2(3)
N1 C2 C7 C6 178.5(2)
N1 C21 C22 C23 -179(3)
N1 C21 C22 C27 0(5)
N1 C21 C26 C25 177(3)
N1 C21 C26 C29 2(5)
N1 C21A C22A C23A -178.6(12)
N1 C21A C22A C27A 0(2)
N1 C21A C26A C25A 178.1(12)
N1 C21A C26A C29A 1(2)
N3 C12 C13 Co1 4.9(3)
N3 C12 C13 C8 -174.4(2)
N3 C14 C15 C16 -178.8(3)
N3 C14 C19 N4 1.3(3)
N3 C14 C19 C18 -179.9(3)
N4 C30 C31 C32 -171.0(11)
N4 C30 C31 C36 10.8(17)
N4 C30 C35 C34 171.4(10)
N4 C30 C35 C38 -11.5(15)
N4 C30A C31A C32A 179(3)
N4 C30A C31A C36A -2(4)
N4 C30A C35A C34A -180(2)
N4 C30A C35A C38A -1(4)
C1 Co1 P1 C39 102.30(18)
C1 Co1 P1 C40 -137.00(15)
C1 Co1 P1 C41 -20.34(15)
C1 Co1 C13 C8 5.0(2)
C1 Co1 C13 C12 -174.2(2)
C1 Co1 C20 N3 33.7(4)
C1 Co1 C20 N4 -146.9(3)
C1 N2 C7 C2 3.2(3)
C1 N2 C7 C6 -176.5(3)
C1 N2 C8 C9 -178.7(3)
C1 N2 C8 C13 3.4(3)
C1 N1 C2 C3 178.5(3)
C1 N1 C2 C7 -1.1(3)
C1 N1 C21 C22 98(3)
C1 N1 C21 C26 -85(4)
C1 N1 C21A C22A 105.2(13)
C1 N1 C21A C26A -77.0(15)
C2 N1 C1 Co1 -170.9(2)
C2 N1 C1 N2 3.0(3)
C2 N1 C21 C22 -81(4)
C2 N1 C21 C26 96(3)
C2 N1 C21A C22A -84.9(14)
C2 N1 C21A C26A 92.9(14)
C2 C3 C4 C5 -0.7(5)
C3 C2 C7 N2 179.1(3)
C3 C2 C7 C6 -1.1(4)
C3 C4 C5 C6 -0.3(5)
C4 C5 C6 C7 0.6(4)
C5 C6 C7 N2 179.8(3)
C5 C6 C7 C2 0.1(4)
C7 N2 C1 Co1 171.86(17)
C7 N2 C1 N1 -3.8(3)
C7 N2 C8 C9 11.9(5)
C7 N2 C8 C13 -166.0(3)
C7 C2 C3 C4 1.4(4)
C8 N2 C1 Co1 0.2(3)
C8 N2 C1 N1 -175.4(2)
C8 N2 C7 C2 172.8(3)
C8 N2 C7 C6 -7.0(5)
C8 C9 C10 C11 1.1(5)
C9 C8 C13 Co1 175.9(2)
C9 C8 C13 C12 -4.8(4)
C9 C10 C11 C12 -1.5(5)
C10 C11 C12 N3 177.2(3)
C10 C11 C12 C13 -1.4(4)
C11 C12 C13 Co1 -176.2(2)
C11 C12 C13 C8 4.5(4)
C12 N3 C14 C15 -0.2(5)
C12 N3 C14 C19 -178.1(3)
C12 N3 C20 Co1 -2.0(3)
C12 N3 C20 N4 178.4(2)
C13 Co1 P1 C39 -177.10(18)
C13 Co1 P1 C40 -56.39(15)
C13 Co1 P1 C41 60.27(16)
C13 Co1 C1 N2 -2.69(18)
C13 Co1 C1 N1 170.7(3)
C13 Co1 C20 N3 3.55(19)
C13 Co1 C20 N4 -177.0(3)
C13 C8 C9 C10 2.1(4)
C14 N3 C12 C11 -4.0(5)
C14 N3 C12 C13 174.8(3)
C14 N3 C20 Co1 -179.15(18)
C14 N3 C20 N4 1.2(3)
C14 C15 C16 C17 -0.2(5)
C15 C14 C19 N4 -176.9(3)
C15 C14 C19 C18 1.9(4)
C15 C16 C17 C18 1.0(5)
C16 C17 C18 C19 -0.3(5)
C17 C18 C19 N4 177.4(3)
C17 C18 C19 C14 -1.1(4)
C19 N4 C20 Co1 -179.8(2)
C19 N4 C20 N3 -0.3(3)
C19 N4 C30 C31 74.6(12)
C19 N4 C30 C35 -98.2(10)
C19 N4 C30A C31A 76(3)
C19 N4 C30A C35A -103(2)
C19 C14 C15 C16 -1.1(4)
C20 Co1 P1 C39 -96.43(18)
C20 Co1 P1 C40 24.28(15)
C20 Co1 P1 C41 140.94(16)
C20 Co1 C1 N2 -32.8(4)
C20 Co1 C1 N1 140.6(3)
C20 Co1 C13 C8 174.4(2)
C20 Co1 C13 C12 -4.8(2)
C20 N3 C12 C11 179.6(3)
C20 N3 C12 C13 -1.6(3)
C20 N3 C14 C15 176.3(3)
C20 N3 C14 C19 -1.6(3)
C20 N4 C19 C14 -0.6(3)
C20 N4 C19 C18 -179.3(3)
C20 N4 C30 C31 -114.4(10)
C20 N4 C30 C35 72.8(12)
C20 N4 C30A C31A -106(2)
C20 N4 C30A C35A 74(3)
C21 N1 C1 Co1 10.6(9)
C21 N1 C1 N2 -175.6(9)
C21 N1 C2 C3 -2.9(9)
C21 N1 C2 C7 177.5(9)
C21 N1 C21A C22A 10(18)
C21 N1 C21A C26A -172(21)
C21 C22 C23 C24 -1(3)
C22 C21 C26 C25 -6(5)
C22 C21 C26 C29 179(3)
C22 C23 C24 C25 -2(2)
C22 C23 C24 C28 177.5(17)
C23 C24 C25 C26 0(2)
C24 C25 C26 C21 4(3)
C24 C25 C26 C29 178.7(19)
C26 C21 C22 C23 5(5)
C26 C21 C22 C27 -176(3)
C27 C22 C23 C24 -180(2)
C28 C24 C25 C26 -179.1(15)
C21A N1 C1 Co1 0.0(6)
C21A N1 C1 N2 173.8(4)
C21A N1 C2 C3 7.3(6)
C21A N1 C2 C7 -172.3(4)
C21A N1 C21 C22 -171(23)
C21A N1 C21 C26 6(16)
C21A C22A C23A C24A -0.4(13)
C22A C21A C26A C25A -4.2(19)
C22A C21A C26A C29A 178.8(13)
C22A C23A C24A C25A -2.1(9)
C22A C23A C24A C28A 177.3(6)
C23A C24A C25A C26A 1.7(8)
C24A C25A C26A C21A 1.4(12)
C24A C25A C26A C29A 178.5(8)
C26A C21A C22A C23A 4(2)
C26A C21A C22A C27A -177.8(14)
C27A C22A C23A C24A -178.9(9)
C28A C24A C25A C26A -177.8(6)
C30 N4 C19 C14 171.6(5)
C30 N4 C19 C18 -7.0(6)
C30 N4 C20 Co1 8.2(7)
C30 N4 C20 N3 -172.3(6)
C30 N4 C30A C31A -136(13)
C30 N4 C30A C35A 45(9)
C30 C31 C32 C33 0.3(14)
C31 C30 C35 C34 -1.2(15)
C31 C30 C35 C38 175.9(11)
C31 C32 C33 C34 -2.6(13)
C31 C32 C33 C37 -179.2(9)
C32 C33 C34 C35 3.1(12)
C33 C34 C35 C30 -1.2(13)
C33 C34 C35 C38 -178.4(9)
C35 C30 C31 C32 1.7(16)
C35 C30 C31 C36 -176.5(12)
C36 C31 C32 C33 178.5(11)
C37 C33 C34 C35 179.6(8)
C30A N4 C19 C14 177.4(10)
C30A N4 C19 C18 -1.2(10)
C30A N4 C20 Co1 2.6(13)
C30A N4 C20 N3 -177.9(13)
C30A N4 C30 C31 40(11)
C30A N4 C30 C35 -133(12)
C30A C31A C32A C33A 0(3)
C31A C30A C35A C34A 0(4)
C31A C30A C35A C38A 179(3)
C31A C32A C33A C34A 2(3)
C31A C32A C33A C37A 180(2)
C32A C33A C34A C35A -4(3)
C33A C34A C35A C30A 3(3)
C33A C34A C35A C38A -176(2)
C35A C30A C31A C32A -2(4)
C35A C30A C31A C36A 178(3)
C36A C31A C32A C33A -179(3)
C37A C33A C34A C35A 179(2)
Cl2 Co1 P1 C39 -177(3)
Cl2 Co1 P1 C40 -56(3)
Cl2 Co1 P1 C41 60(3)
Cl2 Co1 C1 N2 -91.5(2)
Cl2 Co1 C1 N1 81.9(3)
Cl2 Co1 C13 C8 88.6(3)
Cl2 Co1 C13 C12 -90.7(3)
Cl2 Co1 C20 N3 92.0(2)
Cl2 Co1 C20 N4 -88.5(3)
